data_7133620
loop_
_publ_author_name
'Alimi, Lukman O.'
'Liu, Xin'
'Zhang, Gengwu'
'Moosa, Basem'
'Khashab, Niveen M.'

_publ_section_title
;
 Polar organic cages for efficiently separating azeotropic mixtures.
;
_journal_issue 77
_journal_name_full 'Chemical communications (Cambridge, England)'
_journal_page_first 10768
_journal_page_last 10771
_journal_paper_doi 10.1039/d4cc03520h
_journal_volume 60
_journal_year 2024
_chemical_formula_moiety '2(C H Cl3), C36 H42 N8 O6'
_chemical_formula_sum 'C38 H44 Cl6 N8 O6'
_chemical_formula_weight 921.51
_space_group_crystal_system monoclinic
_space_group_IT_number 15
_space_group_name_Hall '-C 2yc'
_space_group_name_H-M_alt 'C 1 2/c 1'
_atom_sites_solution_hydrogens mixed
_atom_sites_solution_primary iterative
_audit_creation_date 2023-12-07
_audit_creation_method
;
Olex2 1.5
(compiled 2023.08.24 svn.re1ec1418 for OlexSys, GUI svn.r6817)
;
_audit_update_record
;
2024-06-09 deposited with the CCDC.	2024-08-27 downloaded from the CCDC.
;
_cell_angle_alpha 90
_cell_angle_beta 115.7580(10)
_cell_angle_gamma 90
_cell_formula_units_Z 4
_cell_length_a 19.3748(3)
_cell_length_b 14.5735(2)
_cell_length_c 16.4860(2)
_cell_measurement_reflns_used 8823
_cell_measurement_temperature 120(2)
_cell_measurement_theta_max 72.144
_cell_measurement_theta_min 3.952
_cell_volume 4192.44(11)
_computing_cell_refinement 'SAINT V8.40B (?, 2016)'
_computing_data_collection 'SAINT V8.40B (?, 2016)'
_computing_data_reduction 'SAINT V8.40B (?, 2016)'
_computing_molecular_graphics 'Olex2 1.5 (Dolomanov et al., 2009)'
_computing_publication_material 'Olex2 1.5 (Dolomanov et al., 2009)'
_computing_structure_refinement 'SHELXL 2018/3 (Sheldrick, 2015)'
_computing_structure_solution 'olex2.solve 1.5 (Bourhis et al., 2015)'
_diffrn_ambient_temperature 120.00
_diffrn_measured_fraction_theta_full 0.995
_diffrn_measured_fraction_theta_max 0.995
_diffrn_measurement_device_type 'Bruker APEX-II CCD'
_diffrn_measurement_method '\f and \w scans'
_diffrn_radiation_type CuK\a
_diffrn_radiation_wavelength 1.54178
_diffrn_reflns_av_R_equivalents 0.0651
_diffrn_reflns_av_unetI/netI 0.0310
_diffrn_reflns_Laue_measured_fraction_full 0.995
_diffrn_reflns_Laue_measured_fraction_max 0.995
_diffrn_reflns_limit_h_max 23
_diffrn_reflns_limit_h_min -23
_diffrn_reflns_limit_k_max 17
_diffrn_reflns_limit_k_min -17
_diffrn_reflns_limit_l_max 19
_diffrn_reflns_limit_l_min -18
_diffrn_reflns_number 29392
_diffrn_reflns_point_group_measured_fraction_full 0.995
_diffrn_reflns_point_group_measured_fraction_max 0.995
_diffrn_reflns_theta_full 66.500
_diffrn_reflns_theta_max 66.581
_diffrn_reflns_theta_min 3.952
_diffrn_source_current 1.0
_diffrn_source_power 0.05
_diffrn_source_voltage 50.0
_exptl_absorpt_coefficient_mu 4.207
_exptl_absorpt_correction_T_max 0.985
_exptl_absorpt_correction_T_min 0.976
_exptl_absorpt_correction_type multi-scan
_exptl_absorpt_process_details
;
SADABS-2016/2 (Bruker,2016/2) was used for absorption correction.
wR2(int) was 0.0855 before and 0.0718 after correction.
The Ratio of minimum to maximum transmission is 0.8957.
The \l/2 correction factor is Not present.
;
_exptl_crystal_colour orange
_exptl_crystal_colour_primary orange
_exptl_crystal_density_diffrn 1.460
_exptl_crystal_description block
_exptl_crystal_F_000 1912
_exptl_crystal_size_max 0.3
_exptl_crystal_size_mid 0.2
_exptl_crystal_size_min 0.1
_exptl_transmission_factor_max 0.985
_exptl_transmission_factor_min 0.976
_refine_diff_density_max 0.331
_refine_diff_density_min -0.486
_refine_diff_density_rms 0.062
_refine_ls_extinction_method none
_refine_ls_goodness_of_fit_ref 1.024
_refine_ls_hydrogen_treatment mixed
_refine_ls_matrix_type full
_refine_ls_number_parameters 274
_refine_ls_number_reflns 3687
_refine_ls_number_restraints 0
_refine_ls_restrained_S_all 1.024
_refine_ls_R_factor_all 0.0560
_refine_ls_R_factor_gt 0.0406
_refine_ls_shift/su_max 0.001
_refine_ls_shift/su_mean 0.000
_refine_ls_structure_factor_coef Fsqd
_refine_ls_weighting_details 'w=1/[\s^2^(Fo^2^)+(0.0539P)^2^+8.4894P] where P=(Fo^2^+2Fc^2^)/3'
_refine_ls_weighting_scheme calc
_refine_ls_wR_factor_gt 0.1014
_refine_ls_wR_factor_ref 0.1099
_reflns_Friedel_coverage 0.000
_reflns_number_gt 2965
_reflns_number_total 3687
_reflns_threshold_expression 'I > 2\s(I)'
_cod_data_source_file d4cc03520h2.cif
_cod_data_source_block DIHO-cage@CHCl3
_cod_depositor_comments 'Adding full bibliography for 7133620--7133624.cif.'
_cod_original_cell_volume 4192.43(11)
_cod_database_code 7133620
_shelx_shelxl_version_number 2018/3
_shelx_space_group_comment
;
The symmetry employed for this shelxl refinement is uniquely defined
by the following loop, which should always be used as a source of
symmetry information in preference to the above space-group names.
They are only intended as comments.
;
_olex2_refinement_description
;
1. Fixed Uiso
 At 1.2 times of:
  All C(H) groups, All C(H,H) groups
2.a Ternary CH refined with riding coordinates:
 C19(H19)
2.b Secondary CH2 refined with riding coordinates:
 C12(H12A,H12B), C2(H2A,H2B), C13(H13A,H13B), C14(H14A,H14B), C11(H11A,H11B),
 C1(H1A,H1B)
2.c Aromatic/amide H refined with riding coordinates:
 C8(H8), C5(H5), C10(H10), C15(H15), C18(H18), C3(H3A)
;
_olex2_submission_special_instructions 'No special instructions were received'

loop_
_space_group_symop_operation_xyz
'x, y, z'
'-x, y, -z+1/2'
'x+1/2, y+1/2, z'
'-x+1/2, y+1/2, -z+1/2'
'-x, -y, -z'
'x, -y, z-1/2'
'-x+1/2, -y+1/2, -z'
'x+1/2, -y+1/2, z-1/2'

loop_
_atom_site_label
_atom_site_type_symbol
_atom_site_fract_x
_atom_site_fract_y
_atom_site_fract_z
_atom_site_U_iso_or_equiv
_atom_site_adp_type
_atom_site_occupancy
_atom_site_site_symmetry_order
_atom_site_calc_flag
_atom_site_refinement_flags_posn
_atom_site_refinement_flags_adp
_atom_site_refinement_flags_occupancy
_atom_site_disorder_assembly
_atom_site_disorder_group
Cl1 Cl 0.33218(4) 0.83075(5) 0.51233(5) 0.0365(2) Uani 1 1 d . . . . .
Cl2 Cl 0.45568(4) 0.94975(5) 0.62878(5) 0.0371(2) Uani 1 1 d . . . . .
Cl3 Cl 0.48079(4) 0.75389(5) 0.62487(5) 0.0408(2) Uani 1 1 d . . . . .
O2 O 0.32699(11) 0.32079(13) 0.51571(13) 0.0254(4) Uani 1 1 d . . . . .
O1 O 0.56534(11) 0.56876(13) 0.67082(13) 0.0252(4) Uani 1 1 d . . . . .
O3 O 0.44986(12) 0.17239(14) 0.88376(12) 0.0269(4) Uani 1 1 d . . . . .
N1 N 0.22003(11) 0.35448(14) 0.73533(14) 0.0198(5) Uani 1 1 d . . . . .
N4 N 0.31221(12) 0.17961(14) 0.75753(14) 0.0210(5) Uani 1 1 d . . . . .
N2 N 0.25091(12) 0.42312(15) 0.57974(14) 0.0218(5) Uani 1 1 d . . . . .
N3 N 0.64670(12) 0.45964(15) 0.62174(14) 0.0219(5) Uani 1 1 d . . . . .
C16 C 0.42124(14) 0.17526(17) 0.72561(17) 0.0198(5) Uani 1 1 d . . . . .
C7 C 0.51559(14) 0.42791(17) 0.58823(17) 0.0206(5) Uani 1 1 d . . . . .
C4 C 0.37843(14) 0.45926(18) 0.60166(16) 0.0210(5) Uani 1 1 d . . . . .
C8 C 0.45394(14) 0.36721(18) 0.54856(17) 0.0217(5) Uani 1 1 d . . . . .
H8 H 0.458925 0.315029 0.516976 0.026 Uiso 1 1 calc R U . . .
C5 C 0.43935(14) 0.52126(18) 0.63907(17) 0.0217(5) Uani 1 1 d . . . . .
H5 H 0.434004 0.574173 0.669520 0.026 Uiso 1 1 calc R U . . .
C10 C 0.58794(14) 0.40778(18) 0.58440(16) 0.0212(5) Uani 1 1 d . . . . .
H10 H 0.591492 0.354511 0.553218 0.025 Uiso 1 1 calc R U . . .
C17 C 0.47433(15) 0.17351(17) 0.81733(17) 0.0207(5) Uani 1 1 d . . . . .
C12 C 0.21489(14) 0.42833(18) 0.79303(17) 0.0219(6) Uani 1 1 d . . . . .
H12A H 0.167918 0.419057 0.801703 0.026 Uiso 1 1 calc R U . . .
H12B H 0.209503 0.487537 0.761401 0.026 Uiso 1 1 calc R U . . .
C15 C 0.33899(14) 0.17913(17) 0.69918(17) 0.0221(6) Uani 1 1 d . . . . .
H15 H 0.304538 0.181348 0.637005 0.027 Uiso 1 1 calc R U . . .
C18 C 0.55182(14) 0.17429(17) 0.84059(17) 0.0217(5) Uani 1 1 d . . . . .
H18 H 0.587404 0.174164 0.902372 0.026 Uiso 1 1 calc R U . . .
C9 C 0.38580(14) 0.38212(17) 0.55467(16) 0.0204(5) Uani 1 1 d . . . . .
C3 C 0.30886(14) 0.47593(18) 0.61265(16) 0.0212(5) Uani 1 1 d . . . . .
H3A H 0.306676 0.528344 0.645724 0.025 Uiso 1 1 calc R U . . .
C2 C 0.18361(14) 0.44615(18) 0.59386(17) 0.0238(6) Uani 1 1 d . . . . .
H2A H 0.139660 0.457952 0.534898 0.029 Uiso 1 1 calc R U . . .
H2B H 0.193841 0.503038 0.630072 0.029 Uiso 1 1 calc R U . . .
C13 C 0.20655(14) 0.26534(17) 0.76741(17) 0.0220(5) Uani 1 1 d . . . . .
H13A H 0.151459 0.260129 0.752844 0.026 Uiso 1 1 calc R U . . .
H13B H 0.235760 0.263030 0.833765 0.026 Uiso 1 1 calc R U . . .
C6 C 0.50717(14) 0.50671(17) 0.63240(17) 0.0208(5) Uani 1 1 d . . . . .
C14 C 0.22946(14) 0.18348(17) 0.72687(18) 0.0229(6) Uani 1 1 d . . . . .
H14A H 0.211902 0.126160 0.744219 0.027 Uiso 1 1 calc R U . . .
H14B H 0.203941 0.188134 0.660358 0.027 Uiso 1 1 calc R U . . .
C11 C 0.71671(14) 0.43472(19) 0.61469(17) 0.0235(6) Uani 1 1 d . . . . .
H11A H 0.727479 0.481185 0.577893 0.028 Uiso 1 1 calc R U . . .
H11B H 0.709285 0.374850 0.583642 0.028 Uiso 1 1 calc R U . . .
C1 C 0.16298(14) 0.36976(18) 0.64175(17) 0.0221(5) Uani 1 1 d . . . . .
H1A H 0.113071 0.384348 0.641738 0.027 Uiso 1 1 calc R U . . .
H1B H 0.156606 0.312140 0.607413 0.027 Uiso 1 1 calc R U . . .
C19 C 0.43270(15) 0.84971(19) 0.56246(19) 0.0271(6) Uani 1 1 d . . . . .
H19 H 0.448903 0.858874 0.513115 0.033 Uiso 1 1 calc R U . . .
H1 H 0.5993(19) 0.553(2) 0.665(2) 0.030(10) Uiso 1 1 d . . . . .
H2 H 0.297(2) 0.337(3) 0.525(3) 0.046(13) Uiso 1 1 d . . . . .
H3 H 0.407(2) 0.175(2) 0.860(2) 0.034(10) Uiso 1 1 d . . . . .

loop_
_atom_site_aniso_label
_atom_site_aniso_U_11
_atom_site_aniso_U_22
_atom_site_aniso_U_33
_atom_site_aniso_U_23
_atom_site_aniso_U_13
_atom_site_aniso_U_12
Cl1 0.0273(3) 0.0419(4) 0.0347(4) -0.0041(3) 0.0084(3) 0.0005(3)
Cl2 0.0372(4) 0.0335(4) 0.0351(4) -0.0103(3) 0.0105(3) 0.0002(3)
Cl3 0.0328(4) 0.0309(4) 0.0485(4) 0.0075(3) 0.0081(3) 0.0013(3)
O2 0.0205(10) 0.0278(11) 0.0284(10) -0.0056(8) 0.0110(8) -0.0031(8)
O1 0.0197(10) 0.0270(10) 0.0318(11) -0.0062(8) 0.0139(8) -0.0048(8)
O3 0.0237(10) 0.0413(12) 0.0186(9) 0.0016(8) 0.0119(8) -0.0003(9)
N1 0.0189(10) 0.0230(11) 0.0179(10) -0.0006(8) 0.0084(9) -0.0013(8)
N4 0.0228(11) 0.0183(11) 0.0239(11) -0.0014(9) 0.0121(9) -0.0018(8)
N2 0.0198(11) 0.0272(12) 0.0197(11) 0.0031(9) 0.0098(9) 0.0011(9)
N3 0.0194(10) 0.0278(12) 0.0189(11) 0.0045(9) 0.0086(8) 0.0030(9)
C16 0.0212(12) 0.0177(12) 0.0211(13) -0.0010(10) 0.0096(10) -0.0019(9)
C7 0.0210(12) 0.0226(13) 0.0177(12) 0.0033(10) 0.0079(10) 0.0009(10)
C4 0.0203(12) 0.0260(14) 0.0168(12) 0.0035(10) 0.0083(10) 0.0012(10)
C8 0.0254(13) 0.0211(13) 0.0194(13) -0.0007(10) 0.0105(10) 0.0008(10)
C5 0.0244(13) 0.0219(13) 0.0195(13) -0.0013(10) 0.0102(10) 0.0007(10)
C10 0.0249(13) 0.0229(13) 0.0177(12) 0.0028(10) 0.0110(10) 0.0029(10)
C17 0.0263(13) 0.0182(13) 0.0194(13) 0.0006(10) 0.0116(10) -0.0006(10)
C12 0.0170(12) 0.0274(14) 0.0231(13) -0.0014(11) 0.0103(10) 0.0006(10)
C15 0.0234(13) 0.0194(13) 0.0214(13) -0.0004(10) 0.0078(11) -0.0031(10)
C18 0.0248(13) 0.0230(13) 0.0163(12) 0.0006(10) 0.0081(10) 0.0006(10)
C9 0.0213(12) 0.0214(13) 0.0178(12) 0.0012(10) 0.0077(10) -0.0020(10)
C3 0.0240(13) 0.0228(13) 0.0174(12) 0.0016(10) 0.0094(10) 0.0019(10)
C2 0.0193(12) 0.0290(14) 0.0225(13) 0.0024(11) 0.0085(10) 0.0027(10)
C13 0.0193(12) 0.0257(14) 0.0228(13) 0.0001(11) 0.0108(10) -0.0035(10)
C6 0.0205(12) 0.0227(13) 0.0192(12) 0.0011(10) 0.0089(10) -0.0017(10)
C14 0.0213(13) 0.0228(13) 0.0253(13) 0.0000(11) 0.0107(11) -0.0046(10)
C11 0.0215(13) 0.0311(15) 0.0208(13) 0.0027(11) 0.0117(11) 0.0030(10)
C1 0.0165(12) 0.0298(14) 0.0201(13) 0.0007(11) 0.0080(10) -0.0020(10)
C19 0.0278(14) 0.0277(15) 0.0276(14) -0.0015(12) 0.0136(12) -0.0001(11)

loop_
_atom_type_symbol
_atom_type_description
_atom_type_scat_dispersion_real
_atom_type_scat_dispersion_imag
_atom_type_scat_source
C C 0.0181 0.0091 'International Tables Vol C Tables 4.2.6.8 and 6.1.1.4'
H H 0.0000 0.0000 'International Tables Vol C Tables 4.2.6.8 and 6.1.1.4'
Cl Cl 0.3639 0.7018 'International Tables Vol C Tables 4.2.6.8 and 6.1.1.4'
N N 0.0311 0.0180 'International Tables Vol C Tables 4.2.6.8 and 6.1.1.4'
O O 0.0492 0.0322 'International Tables Vol C Tables 4.2.6.8 and 6.1.1.4'

loop_
_geom_angle_atom_site_label_1
_geom_angle_atom_site_label_2
_geom_angle_atom_site_label_3
_geom_angle
_geom_angle_site_symmetry_1
_geom_angle_site_symmetry_3
_geom_angle_publ_flag
C9 O2 H2 106(3) . . ?
C6 O1 H1 109(3) . . ?
C17 O3 H3 106(3) . . ?
C12 N1 C13 110.03(19) . . ?
C12 N1 C1 109.66(19) . . ?
C13 N1 C1 109.94(19) . . ?
C15 N4 C14 119.0(2) . . ?
C3 N2 C2 118.5(2) . . ?
C10 N3 C11 118.6(2) . . ?
C17 C16 C15 120.9(2) . . ?
C18 C16 C17 119.3(2) 2_656 . ?
C18 C16 C15 119.8(2) 2_656 . ?
C8 C7 C10 119.6(2) . . ?
C8 C7 C6 119.4(2) . . ?
C6 C7 C10 121.1(2) . . ?
C5 C4 C9 119.4(2) . . ?
C5 C4 C3 119.1(2) . . ?
C9 C4 C3 121.5(2) . . ?
C7 C8 H8 119.5 . . ?
C9 C8 C7 120.9(2) . . ?
C9 C8 H8 119.5 . . ?
C4 C5 H5 119.5 . . ?
C6 C5 C4 121.0(2) . . ?
C6 C5 H5 119.5 . . ?
N3 C10 C7 122.1(2) . . ?
N3 C10 H10 119.0 . . ?
C7 C10 H10 119.0 . . ?
O3 C17 C16 120.8(2) . . ?
O3 C17 C18 119.4(2) . . ?
C18 C17 C16 119.8(2) . . ?
N1 C12 H12A 108.6 . . ?
N1 C12 H12B 108.6 . . ?
N1 C12 C11 114.6(2) . 2_656 ?
H12A C12 H12B 107.6 . . ?
C11 C12 H12A 108.6 2_656 . ?
C11 C12 H12B 108.6 2_656 . ?
N4 C15 C16 121.6(2) . . ?
N4 C15 H15 119.2 . . ?
C16 C15 H15 119.2 . . ?
C16 C18 H18 119.6 2_656 . ?
C17 C18 C16 120.9(2) . 2_656 ?
C17 C18 H18 119.6 . . ?
O2 C9 C4 121.1(2) . . ?
O2 C9 C8 119.3(2) . . ?
C8 C9 C4 119.6(2) . . ?
N2 C3 C4 122.6(2) . . ?
N2 C3 H3A 118.7 . . ?
C4 C3 H3A 118.7 . . ?
N2 C2 H2A 109.3 . . ?
N2 C2 H2B 109.3 . . ?
N2 C2 C1 111.7(2) . . ?
H2A C2 H2B 107.9 . . ?
C1 C2 H2A 109.3 . . ?
C1 C2 H2B 109.3 . . ?
N1 C13 H13A 108.8 . . ?
N1 C13 H13B 108.8 . . ?
N1 C13 C14 113.8(2) . . ?
H13A C13 H13B 107.7 . . ?
C14 C13 H13A 108.8 . . ?
C14 C13 H13B 108.8 . . ?
O1 C6 C7 121.5(2) . . ?
O1 C6 C5 118.9(2) . . ?
C5 C6 C7 119.6(2) . . ?
N4 C14 C13 111.4(2) . . ?
N4 C14 H14A 109.4 . . ?
N4 C14 H14B 109.4 . . ?
C13 C14 H14A 109.4 . . ?
C13 C14 H14B 109.4 . . ?
H14A C14 H14B 108.0 . . ?
N3 C11 C12 111.8(2) . 2_656 ?
N3 C11 H11A 109.3 . . ?
N3 C11 H11B 109.3 . . ?
C12 C11 H11A 109.3 2_656 . ?
C12 C11 H11B 109.3 2_656 . ?
H11A C11 H11B 107.9 . . ?
N1 C1 C2 114.1(2) . . ?
N1 C1 H1A 108.7 . . ?
N1 C1 H1B 108.7 . . ?
C2 C1 H1A 108.7 . . ?
C2 C1 H1B 108.7 . . ?
H1A C1 H1B 107.6 . . ?
Cl1 C19 H19 108.1 . . ?
Cl2 C19 Cl1 110.38(15) . . ?
Cl2 C19 H19 108.1 . . ?
Cl3 C19 Cl1 110.28(15) . . ?
Cl3 C19 Cl2 111.76(15) . . ?
Cl3 C19 H19 108.1 . . ?

loop_
_geom_bond_atom_site_label_1
_geom_bond_atom_site_label_2
_geom_bond_distance
_geom_bond_site_symmetry_2
_geom_bond_publ_flag
Cl1 C19 1.776(3) . ?
Cl2 C19 1.760(3) . ?
Cl3 C19 1.745(3) . ?
O2 C9 1.369(3) . ?
O2 H2 0.70(4) . ?
O1 C6 1.367(3) . ?
O1 H1 0.75(3) . ?
O3 C17 1.370(3) . ?
O3 H3 0.75(3) . ?
N1 C12 1.468(3) . ?
N1 C13 1.468(3) . ?
N1 C1 1.473(3) . ?
N4 C15 1.276(3) . ?
N4 C14 1.458(3) . ?
N2 C3 1.272(3) . ?
N2 C2 1.460(3) . ?
N3 C10 1.280(3) . ?
N3 C11 1.457(3) . ?
C16 C17 1.412(3) . ?
C16 C15 1.459(4) . ?
C16 C18 1.400(4) 2_656 ?
C7 C8 1.399(4) . ?
C7 C10 1.460(4) . ?
C7 C6 1.407(4) . ?
C4 C5 1.399(4) . ?
C4 C9 1.407(4) . ?
C4 C3 1.456(4) . ?
C8 H8 0.9500 . ?
C8 C9 1.384(4) . ?
C5 H5 0.9500 . ?
C5 C6 1.382(4) . ?
C10 H10 0.9500 . ?
C17 C18 1.379(4) . ?
C12 H12A 0.9900 . ?
C12 H12B 0.9900 . ?
C12 C11 1.525(3) 2_656 ?
C15 H15 0.9500 . ?
C18 H18 0.9500 . ?
C3 H3A 0.9500 . ?
C2 H2A 0.9900 . ?
C2 H2B 0.9900 . ?
C2 C1 1.515(4) . ?
C13 H13A 0.9900 . ?
C13 H13B 0.9900 . ?
C13 C14 1.525(4) . ?
C14 H14A 0.9900 . ?
C14 H14B 0.9900 . ?
C11 H11A 0.9900 . ?
C11 H11B 0.9900 . ?
C1 H1A 0.9900 . ?
C1 H1B 0.9900 . ?
C19 H19 1.0000 . ?

loop_
_geom_torsion_atom_site_label_1
_geom_torsion_atom_site_label_2
_geom_torsion_atom_site_label_3
_geom_torsion_atom_site_label_4
_geom_torsion
_geom_torsion_site_symmetry_1
_geom_torsion_site_symmetry_2
_geom_torsion_site_symmetry_3
_geom_torsion_site_symmetry_4
_geom_torsion_publ_flag
O3 C17 C18 C16 179.9(2) . . . 2_656 ?
N1 C13 C14 N4 67.3(3) . . . . ?
N2 C2 C1 N1 66.7(3) . . . . ?
C16 C17 C18 C16 -1.1(3) . . . 2_656 ?
C7 C8 C9 O2 -179.4(2) . . . . ?
C7 C8 C9 C4 -0.2(4) . . . . ?
C4 C5 C6 O1 -179.3(2) . . . . ?
C4 C5 C6 C7 -0.7(4) . . . . ?
C8 C7 C10 N3 -178.0(2) . . . . ?
C8 C7 C6 O1 -178.9(2) . . . . ?
C8 C7 C6 C5 2.5(4) . . . . ?
C5 C4 C9 O2 -178.8(2) . . . . ?
C5 C4 C9 C8 2.0(4) . . . . ?
C5 C4 C3 N2 179.3(2) . . . . ?
C10 N3 C11 C12 -125.4(2) . . . 2_656 ?
C10 C7 C8 C9 177.0(2) . . . . ?
C10 C7 C6 O1 2.1(4) . . . . ?
C10 C7 C6 C5 -176.5(2) . . . . ?
C17 C16 C15 N4 -1.1(4) . . . . ?
C12 N1 C13 C14 -166.0(2) . . . . ?
C12 N1 C1 C2 74.4(3) . . . . ?
C15 N4 C14 C13 -123.5(2) . . . . ?
C15 C16 C17 O3 2.1(4) . . . . ?
C15 C16 C17 C18 -176.9(2) . . . . ?
C18 C16 C17 O3 -178.6(2) 2_656 . . . ?
C18 C16 C17 C18 2.4(3) 2_656 . . . ?
C18 C16 C15 N4 179.6(2) 2_656 . . . ?
C9 C4 C5 C6 -1.6(4) . . . . ?
C9 C4 C3 N2 -1.0(4) . . . . ?
C3 N2 C2 C1 -121.7(2) . . . . ?
C3 C4 C5 C6 178.2(2) . . . . ?
C3 C4 C9 O2 1.5(4) . . . . ?
C3 C4 C9 C8 -177.7(2) . . . . ?
C2 N2 C3 C4 -179.5(2) . . . . ?
C13 N1 C12 C11 74.1(3) . . . 2_656 ?
C13 N1 C1 C2 -164.5(2) . . . . ?
C6 C7 C8 C9 -2.1(4) . . . . ?
C6 C7 C10 N3 1.0(4) . . . . ?
C14 N4 C15 C16 -180.0(2) . . . . ?
C11 N3 C10 C7 -179.9(2) . . . . ?
C1 N1 C12 C11 -164.9(2) . . . 2_656 ?
C1 N1 C13 C14 73.1(3) . . . . ?
